data_4347506
loop_
_publ_author_name
'Cao, Fan'
'Wei, Rong-Min'
'Li, Jing'
'Yang, Li'
'Han, Yuan'
'Song, You'
'Dou, Jian-Min'

_publ_section_title
;
 Ferromagnetic Polarization: The Quantum Picture of Switching On/Off
 Single-Molecule Magnetism.
;
_journal_issue 12
_journal_name_full 'Inorganic chemistry'
_journal_page_first 5914
_journal_page_last 5923
_journal_paper_doi 10.1021/acs.inorgchem.6b00255
_journal_volume 55
_journal_year 2016
_chemical_formula_moiety '2(C44 H28 Mn4 N12 O20 W Y), 0.25(O16 W4), 10(C8 H20 N), 2(C2 H3 N)'
_chemical_formula_sum 'C172 H262 Mn8 N36 O44 W3 Y2'
_chemical_formula_weight 4707.07
_space_group_IT_number 87
_space_group_name_Hall '-I 4'
_space_group_name_H-M_alt 'I 4/m'
_symmetry_cell_setting tetragonal
_symmetry_space_group_name_H-M 'I 4/m'
_atom_sites_solution_hydrogens geom
_atom_sites_solution_primary direct
_atom_sites_solution_secondary difmap
_audit_creation_method SHELXL-97
_cell_angle_alpha 90.00
_cell_angle_beta 90.00
_cell_angle_gamma 90.00
_cell_formula_units_Z 2
_cell_length_a 14.9060(8)
_cell_length_b 14.9060(8)
_cell_length_c 52.534(3)
_cell_measurement_reflns_used 8176
_cell_measurement_temperature 123(2)
_cell_measurement_theta_max 24.648
_cell_measurement_theta_min 2.3265
_cell_volume 11672.5(11)
_computing_cell_refinement 'Bruker SAINT'
_computing_data_collection 'Bruker APEX2'
_computing_data_reduction 'Bruker SAINT'
_computing_molecular_graphics 'Bruker SHELXTL'
_computing_publication_material 'Bruker SHELXTL'
_computing_structure_refinement 'SHELXL-97 (Sheldrick, 1997)'
_computing_structure_solution 'SHELXS-97 (Sheldrick, 1990)'
_diffrn_ambient_temperature 123(2)
_diffrn_measured_fraction_theta_full 0.999
_diffrn_measured_fraction_theta_max 0.999
_diffrn_radiation_monochromator graphite
_diffrn_radiation_source 'fine-focus sealed tube'
_diffrn_radiation_type MoK\a
_diffrn_radiation_wavelength 0.71073
_diffrn_reflns_av_R_equivalents 0.0454
_diffrn_reflns_av_sigmaI/netI 0.0340
_diffrn_reflns_limit_h_max 19
_diffrn_reflns_limit_h_min -18
_diffrn_reflns_limit_k_max 19
_diffrn_reflns_limit_k_min -19
_diffrn_reflns_limit_l_max 68
_diffrn_reflns_limit_l_min -43
_diffrn_reflns_number 40292
_diffrn_reflns_theta_full 27.56
_diffrn_reflns_theta_max 27.56
_diffrn_reflns_theta_min 1.42
_exptl_absorpt_coefficient_mu 2.447
_exptl_absorpt_correction_T_max 0.7746
_exptl_absorpt_correction_T_min 0.5081
_exptl_absorpt_correction_type multi-scan
_exptl_absorpt_process_details sadabs
_exptl_crystal_colour red
_exptl_crystal_density_diffrn 1.339
_exptl_crystal_density_method 'not measured'
_exptl_crystal_description flake
_exptl_crystal_F_000 4796
_exptl_crystal_size_max 0.32
_exptl_crystal_size_mid 0.21
_exptl_crystal_size_min 0.11
_platon_squeeze_details
; 
 the unit cell contains four tetraethylammonium ions which have treated as a diffuse 
 contribution to the overall scattering without specific atom positions by 
 SQUEEZE/PLATON. 
;
_refine_diff_density_max 1.213
_refine_diff_density_min -1.007
_refine_diff_density_rms 0.133
_refine_ls_extinction_method none
_refine_ls_goodness_of_fit_ref 1.043
_refine_ls_hydrogen_treatment constr
_refine_ls_matrix_type full
_refine_ls_number_parameters 337
_refine_ls_number_reflns 6835
_refine_ls_number_restraints 873
_refine_ls_restrained_S_all 1.043
_refine_ls_R_factor_all 0.0644
_refine_ls_R_factor_gt 0.0511
_refine_ls_shift/su_max 0.001
_refine_ls_shift/su_mean 0.000
_refine_ls_structure_factor_coef Fsqd
_refine_ls_weighting_details 'calc w=1/[\s^2^(Fo^2^)+(0.1039P)^2^+28.1985P] where P=(Fo^2^+2Fc^2^)/3'
_refine_ls_weighting_scheme calc
_refine_ls_wR_factor_gt 0.1591
_refine_ls_wR_factor_ref 0.1681
_reflns_number_gt 5423
_reflns_number_total 6835
_reflns_threshold_expression >2sigma(I)
_cod_data_source_file ic6b00255_si_002.cif
_cod_data_source_block Mn4YW
_cod_depositor_comments
;
The following automatic conversions were performed:

data item '_symmetry_cell_setting' value 'Tetragonal' was changed to
'tetragonal' in accordance with the
/home/saulius/struct/COD-crude-data/automatic-downloads/DataCite-retrospective/ACS/depositions/lib/dictionaries/cif_core.dic
dictionary named 'cif_core.dic' version 2.4.2 last updated on
2011-04-26.

Automatic conversion script
Id: cif_fix_values 6909 2019-04-08 15:41:33Z antanas 
;
_cod_original_cell_volume 11672.4(11)
_cod_original_sg_symbol_H-M 'I4/m  '
_cod_database_code 4347506

loop_
_symmetry_equiv_pos_as_xyz
'x, y, z'
'-x, -y, z'
'-y, x, z'
'y, -x, z'
'x+1/2, y+1/2, z+1/2'
'-x+1/2, -y+1/2, z+1/2'
'-y+1/2, x+1/2, z+1/2'
'y+1/2, -x+1/2, z+1/2'
'-x, -y, -z'
'x, y, -z'
'y, -x, -z'
'-y, x, -z'
'-x+1/2, -y+1/2, -z+1/2'
'x+1/2, y+1/2, -z+1/2'
'y+1/2, -x+1/2, -z+1/2'
'-y+1/2, x+1/2, -z+1/2'

loop_
_atom_site_label
_atom_site_type_symbol
_atom_site_fract_x
_atom_site_fract_y
_atom_site_fract_z
_atom_site_U_iso_or_equiv
_atom_site_adp_type
_atom_site_occupancy
_atom_site_symmetry_multiplicity
_atom_site_calc_flag
_atom_site_refinement_flags
_atom_site_disorder_assembly
_atom_site_disorder_group
W1 W 0.0000 0.0000 0.398139(7) 0.04357(14) Uani 1 4 d SU . .
W2 W 0.4559(2) 0.4970(8) 0.5000 0.1033(12) Uani 0.25 2 d SPU . .
Y1 Y 0.0000 0.0000 0.283131(15) 0.02720(18) Uani 1 4 d SU . .
Mn1 Mn 0.18775(4) 0.11480(4) 0.316614(13) 0.03068(17) Uani 1 1 d U A .
N1 N 0.0714(2) 0.1788(2) 0.31576(7) 0.0305(7) Uani 1 1 d U . .
N2 N 0.0461(5) 0.1831(4) 0.43148(13) 0.0927(19) Uani 1 1 d U . .
N3 N 0.1558(3) 0.0899(3) 0.36194(9) 0.0542(10) Uani 1 1 d U . .
N4 N 0.0000 0.5000 0.2500 0.0504(19) Uani 1 4 d SU . .
N5 N 0.3421(8) 0.2149(8) 0.4141(2) 0.123(4) Uani 0.50 1 d PDU . .
N6 N 0.5000 0.5000 0.3407(3) 0.096(4) Uani 1 4 d SU . .
O1 O 0.24640(19) 0.22050(19) 0.32543(7) 0.0418(7) Uani 1 1 d U . .
O2 O 0.12609(18) 0.00511(17) 0.31099(6) 0.0315(6) Uani 1 1 d U . .
O3 O -0.1024(2) 0.0853(2) 0.26159(7) 0.0434(7) Uani 1 1 d U . .
O4 O 0.28813(18) 0.03216(18) 0.32178(7) 0.0374(7) Uani 1 1 d U . .
O5 O 0.2204(2) 0.1330(2) 0.27679(7) 0.0463(8) Uani 1 1 d U . .
O6 O 0.5000 0.5000 0.5372(7) 0.162(7) Uani 0.50 4 d SPU . 1
O7 O 0.343(2) 0.441(2) 0.4707(6) 0.135(8) Uani 0.25 1 d PU . 1
O8 O 0.316(2) 0.499(2) 0.5000 0.175(7) Uani 0.50 2 d SPU . 1
C1 C 0.0515(3) 0.2618(3) 0.32139(8) 0.0329(8) Uani 1 1 d U A 1
C2 C 0.1229(3) 0.3264(3) 0.32641(9) 0.0363(9) Uani 1 1 d U A 1
C3 C 0.2152(3) 0.3027(3) 0.32798(9) 0.0375(9) Uani 1 1 d U A 1
C4 C 0.2779(3) 0.3724(3) 0.33189(11) 0.0472(11) Uani 1 1 d U A 1
H4 H 0.3386 0.3585 0.3327 0.057 Uiso 1 1 calc R A 1
C5 C 0.2514(3) 0.4606(3) 0.33455(12) 0.0533(12) Uani 1 1 d U A 1
H5 H 0.2943 0.5050 0.3371 0.064 Uiso 1 1 calc R A 1
C6 C 0.1616(4) 0.4834(3) 0.33346(13) 0.0562(13) Uani 1 1 d U A 1
H6 H 0.1440 0.5428 0.3353 0.067 Uiso 1 1 calc R A 1
C7 C 0.0983(3) 0.4172(3) 0.32960(11) 0.0472(11) Uani 1 1 d U A 1
H7 H 0.0379 0.4328 0.3291 0.057 Uiso 1 1 calc R A 1
C8 C 0.0306(4) 0.1203(4) 0.41999(13) 0.0658(15) Uani 1 1 d U B 1
C9 C 0.1036(3) 0.0596(3) 0.37533(9) 0.0453(10) Uani 1 1 d U A 1
C10 C 0.1653(3) 0.1263(3) 0.25906(10) 0.0399(10) Uani 1 1 d U A 1
C11 C 0.1953(4) 0.1482(5) 0.23273(11) 0.0629(15) Uani 1 1 d U A 1
H11A H 0.2487 0.1841 0.2335 0.094 Uiso 1 1 calc R A 1
H11B H 0.1489 0.1809 0.2241 0.094 Uiso 1 1 calc R A 1
H11C H 0.2076 0.0936 0.2236 0.094 Uiso 1 1 calc R A 1
C12 C 0.0252(5) 0.4231(6) 0.26698(17) 0.064(2) Uani 0.753(13) 1 d PU C 1
H12A H -0.0255 0.4088 0.2778 0.076 Uiso 0.753(13) 1 calc PR C 1
H12B H 0.0742 0.4418 0.2779 0.076 Uiso 0.753(13) 1 calc PR C 1
C12' C 0.023(2) 0.4250(19) 0.2336(6) 0.079(5) Uani 0.247(13) 1 d PU C 2
H12C H 0.0723 0.4413 0.2224 0.095 Uiso 0.247(13) 1 calc PR C 2
H12D H -0.0280 0.4083 0.2232 0.095 Uiso 0.247(13) 1 calc PR C 2
C13 C 0.0536(5) 0.3382(5) 0.25272(19) 0.092(2) Uani 1 1 d U . .
H13A H 0.0110 0.3256 0.2395 0.138 Uiso 0.753(13) 1 calc PR C 1
H13B H 0.0557 0.2886 0.2644 0.138 Uiso 0.753(13) 1 calc PR C 1
H13C H 0.1119 0.3471 0.2454 0.138 Uiso 0.753(13) 1 calc PR C 1
H13D H 0.0482 0.3553 0.2701 0.138 Uiso 0.247(13) 1 d PR C 2
H13E H 0.1158 0.3228 0.2492 0.138 Uiso 0.247(13) 1 d PR C 2
H13F H 0.0164 0.2885 0.2489 0.138 Uiso 0.247(13) 1 d PR C 2
C14 C 0.2882(11) 0.2400(11) 0.3923(3) 0.123(4) Uani 0.50 1 d PDU . .
H14A H 0.2605 0.1865 0.3853 0.147 Uiso 0.50 1 calc PR . .
H14B H 0.3273 0.2647 0.3793 0.147 Uiso 0.50 1 calc PR . .
C15 C 0.2158(12) 0.3073(12) 0.3981(4) 0.118(5) Uani 0.50 1 d PDU . .
H15A H 0.2132 0.3173 0.4162 0.177 Uiso 0.50 1 calc PR . .
H15B H 0.1591 0.2847 0.3923 0.177 Uiso 0.50 1 calc PR . .
H15C H 0.2289 0.3628 0.3896 0.177 Uiso 0.50 1 calc PR . .
C16 C 0.4004(11) 0.1388(11) 0.4083(4) 0.169(5) Uani 0.50 1 d PDU . .
H16A H 0.4237 0.1124 0.4238 0.202 Uiso 0.50 1 d PR . .
H16B H 0.4508 0.1644 0.3991 0.202 Uiso 0.50 1 d PR . .
C17 C 0.3646(14) 0.0678(13) 0.3908(4) 0.137(6) Uani 0.50 1 d PDU . .
H17A H 0.3009 0.0624 0.3931 0.206 Uiso 0.50 1 calc PR . .
H17B H 0.3928 0.0115 0.3947 0.206 Uiso 0.50 1 calc PR . .
H17C H 0.3772 0.0839 0.3735 0.206 Uiso 0.50 1 calc PR . .
C18 C 0.4008(13) 0.2902(11) 0.4217(4) 0.158(5) Uani 0.50 1 d PDU . .
H18A H 0.4514 0.2655 0.4309 0.189 Uiso 0.50 1 d PR . .
H18B H 0.3668 0.3273 0.4334 0.189 Uiso 0.50 1 d PR . .
C19 C 0.4380(19) 0.3471(17) 0.4001(5) 0.181(8) Uani 0.50 1 d PDU . .
H19A H 0.5014 0.3549 0.4024 0.271 Uiso 0.50 1 calc PR . .
H19B H 0.4091 0.4047 0.4001 0.271 Uiso 0.50 1 calc PR . .
H19C H 0.4269 0.3177 0.3841 0.271 Uiso 0.50 1 calc PR . .
C20 C 0.2857(12) 0.1920(14) 0.4362(3) 0.159(5) Uani 0.50 1 d PDU . .
H20A H 0.2294 0.1662 0.4305 0.190 Uiso 0.50 1 calc PR . .
H20B H 0.2724 0.2457 0.4460 0.190 Uiso 0.50 1 calc PR . .
C21 C 0.3359(18) 0.1249(18) 0.4528(5) 0.189(8) Uani 0.50 1 d PDU . .
H21A H 0.3155 0.1298 0.4701 0.283 Uiso 0.50 1 calc PR . .
H21B H 0.3991 0.1373 0.4521 0.283 Uiso 0.50 1 calc PR . .
H21C H 0.3249 0.0652 0.4467 0.283 Uiso 0.50 1 calc PR . .
C22 C 0.5000 0.5000 0.3197(3) 0.065(3) Uani 1 4 d SU . .
C23 C 0.5000 0.5000 0.2934(3) 0.110(6) Uani 1 4 d SU . .
H23A H 0.5604 0.4937 0.2874 0.165 Uiso 0.25 1 calc PR . .
H23B H 0.4752 0.5554 0.2874 0.165 Uiso 0.25 1 calc PR . .
H23C H 0.4644 0.4508 0.2874 0.165 Uiso 0.25 1 calc PR . .

loop_
_atom_site_aniso_label
_atom_site_aniso_U_11
_atom_site_aniso_U_22
_atom_site_aniso_U_33
_atom_site_aniso_U_23
_atom_site_aniso_U_13
_atom_site_aniso_U_12
W1 0.04949(18) 0.04949(18) 0.0317(2) 0.000 0.000 0.000
W2 0.129(3) 0.1206(17) 0.0607(8) 0.000 0.000 -0.015(5)
Y1 0.0252(2) 0.0252(2) 0.0312(4) 0.000 0.000 0.000
Mn1 0.0224(3) 0.0228(3) 0.0468(4) -0.0001(2) -0.0012(2) -0.0012(2)
N1 0.0238(15) 0.0237(14) 0.0440(18) -0.0010(13) 0.0007(13) -0.0041(12)
N2 0.111(5) 0.083(4) 0.085(4) -0.035(4) -0.015(4) -0.004(4)
N3 0.050(2) 0.059(2) 0.054(2) 0.002(2) -0.002(2) -0.0015(19)
N4 0.046(3) 0.046(3) 0.060(5) 0.000 0.000 0.000
N5 0.106(8) 0.146(9) 0.116(8) -0.013(8) -0.022(7) -0.061(7)
N6 0.099(6) 0.099(6) 0.089(10) 0.000 0.000 0.000
O1 0.0291(14) 0.0301(14) 0.066(2) -0.0038(14) -0.0052(14) -0.0035(11)
O2 0.0246(12) 0.0225(12) 0.0473(16) 0.0024(11) -0.0034(12) 0.0033(10)
O3 0.0393(16) 0.0432(17) 0.0476(19) 0.0066(14) -0.0091(14) 0.0032(13)
O4 0.0256(13) 0.0259(13) 0.0607(19) 0.0022(13) -0.0042(13) -0.0018(11)
O5 0.0403(17) 0.0451(17) 0.054(2) 0.0059(15) 0.0084(15) -0.0071(14)
O6 0.184(10) 0.184(10) 0.116(13) 0.000 0.000 0.000
O7 0.158(17) 0.129(16) 0.117(16) 0.032(14) 0.040(14) 0.007(15)
O8 0.196(13) 0.187(12) 0.140(12) 0.000 0.000 -0.009(12)
C1 0.0303(18) 0.0267(18) 0.042(2) -0.0017(16) -0.0001(16) 0.0004(15)
C2 0.0315(19) 0.0266(18) 0.051(2) -0.0046(17) -0.0013(18) -0.0017(15)
C3 0.0334(19) 0.0282(18) 0.051(2) 0.0000(17) -0.0023(18) -0.0066(15)
C4 0.035(2) 0.039(2) 0.068(3) -0.005(2) 0.000(2) -0.0067(18)
C5 0.045(2) 0.032(2) 0.084(4) -0.007(2) -0.005(2) -0.0103(19)
C6 0.051(3) 0.028(2) 0.090(4) -0.011(2) -0.005(3) -0.0023(19)
C7 0.041(2) 0.028(2) 0.073(3) -0.004(2) -0.003(2) -0.0004(17)
C8 0.073(4) 0.069(4) 0.056(3) -0.012(3) -0.003(3) 0.005(3)
C9 0.046(2) 0.049(3) 0.041(2) -0.001(2) -0.005(2) 0.002(2)
C10 0.041(2) 0.031(2) 0.047(2) 0.0027(18) 0.010(2) -0.0010(17)
C11 0.060(3) 0.079(4) 0.050(3) 0.007(3) 0.016(3) -0.013(3)
C12 0.049(4) 0.069(4) 0.073(5) 0.015(4) 0.001(3) 0.005(3)
C12' 0.070(10) 0.069(10) 0.097(11) -0.002(9) 0.007(9) 0.006(9)
C13 0.071(4) 0.066(4) 0.140(6) 0.017(4) 0.006(4) 0.009(3)
C14 0.112(7) 0.123(7) 0.133(7) -0.001(7) -0.010(6) -0.027(6)
C15 0.123(11) 0.112(10) 0.119(11) 0.013(9) 0.004(9) -0.022(9)
C16 0.157(10) 0.176(10) 0.173(10) 0.018(10) -0.027(9) -0.042(9)
C17 0.119(11) 0.165(13) 0.128(12) 0.013(11) -0.039(10) -0.032(11)
C18 0.147(9) 0.175(10) 0.151(10) 0.009(9) -0.018(9) -0.044(9)
C19 0.171(15) 0.198(15) 0.174(15) -0.002(14) -0.023(13) -0.054(14)
C20 0.143(9) 0.163(10) 0.170(10) 0.016(9) -0.022(9) -0.036(9)
C21 0.171(15) 0.213(16) 0.183(15) 0.021(15) -0.014(14) -0.051(14)
C22 0.055(4) 0.055(4) 0.084(9) 0.000 0.000 0.000
C23 0.132(9) 0.132(9) 0.066(9) 0.000 0.000 0.000

loop_
_atom_type_symbol
_atom_type_description
_atom_type_scat_dispersion_real
_atom_type_scat_dispersion_imag
_atom_type_scat_source
C C 0.0033 0.0016 'International Tables Vol C Tables 4.2.6.8 and 6.1.1.4'
H H 0.0000 0.0000 'International Tables Vol C Tables 4.2.6.8 and 6.1.1.4'
N N 0.0061 0.0033 'International Tables Vol C Tables 4.2.6.8 and 6.1.1.4'
O O 0.0106 0.0060 'International Tables Vol C Tables 4.2.6.8 and 6.1.1.4'
Mn Mn 0.3368 0.7283 'International Tables Vol C Tables 4.2.6.8 and 6.1.1.4'
Y Y -2.7962 3.5667 'International Tables Vol C Tables 4.2.6.8 and 6.1.1.4'
W W -0.8490 6.8722 'International Tables Vol C Tables 4.2.6.8 and 6.1.1.4'

loop_
_geom_angle_atom_site_label_1
_geom_angle_atom_site_label_2
_geom_angle_atom_site_label_3
_geom_angle
_geom_angle_site_symmetry_1
_geom_angle_site_symmetry_3
C9 W1 C9 71.86(13) 2 3
C9 W1 C9 71.86(13) 2 4
C9 W1 C9 112.2(3) 3 4
C9 W1 C9 112.2(3) 2 .
C9 W1 C9 71.86(12) 3 .
C9 W1 C9 71.86(13) 4 .
C9 W1 C8 141.8(2) 2 .
C9 W1 C8 77.8(2) 3 .
C9 W1 C8 143.1(2) 4 .
C9 W1 C8 78.6(2) . .
C9 W1 C8 77.8(2) 2 3
C9 W1 C8 78.6(2) 3 3
C9 W1 C8 141.8(2) 4 3
C9 W1 C8 143.1(2) . 3
C8 W1 C8 73.86(17) . 3
C9 W1 C8 78.6(2) 2 2
C9 W1 C8 143.1(2) 3 2
C9 W1 C8 77.8(2) 4 2
C9 W1 C8 141.8(2) . 2
C8 W1 C8 116.4(4) . 2
C8 W1 C8 73.86(17) 3 2
C9 W1 C8 143.1(2) 2 4
C9 W1 C8 141.8(2) 3 4
C9 W1 C8 78.6(2) 4 4
C9 W1 C8 77.8(2) . 4
C8 W1 C8 73.86(17) . 4
C8 W1 C8 116.4(4) 3 4
C8 W1 C8 73.86(17) 2 4
W2 W2 W2 90.000(12) 11_566 3_655
W2 W2 W2 45.000(7) 11_566 9_666
W2 W2 W2 45.000(3) 3_655 9_666
W2 W2 O6 77.0(2) 11_566 9_666
W2 W2 O6 77.0(2) 3_655 9_666
W2 W2 O6 71.4(3) 9_666 9_666
W2 W2 O6 77.0(2) 11_566 .
W2 W2 O6 77.0(2) 3_655 .
W2 W2 O6 71.4(3) 9_666 .
O6 W2 O6 142.8(7) 9_666 .
W2 W2 O8 130.3(16) 11_566 .
W2 W2 O8 139.7(16) 3_655 .
W2 W2 O8 175.3(16) 9_666 .
O6 W2 O8 108.6(3) 9_666 .
O6 W2 O8 108.6(3) . .
W2 W2 O7 135.5(9) 11_566 .
W2 W2 O7 107.5(13) 3_655 .
W2 W2 O7 135.8(9) 9_666 .
O6 W2 O7 68.2(7) 9_666 .
O6 W2 O7 146.0(7) . .
O8 W2 O7 46.3(8) . .
W2 W2 O7 135.5(9) 11_566 10_556
W2 W2 O7 107.5(13) 3_655 10_556
W2 W2 O7 135.8(9) 9_666 10_556
O6 W2 O7 146.0(7) 9_666 10_556
O6 W2 O7 68.2(7) . 10_556
O8 W2 O7 46.3(8) . 10_556
O7 W2 O7 78.5(13) . 10_556
O3 Y1 O3 120.66(18) 3 4
O3 Y1 O3 75.82(8) 3 .
O3 Y1 O3 75.82(8) 4 .
O3 Y1 O3 75.82(8) 3 2
O3 Y1 O3 75.82(8) 4 2
O3 Y1 O3 120.66(18) . 2
O3 Y1 O2 139.80(10) 3 .
O3 Y1 O2 81.04(11) 4 .
O3 Y1 O2 144.37(10) . .
O3 Y1 O2 78.18(11) 2 .
O3 Y1 O2 144.37(10) 3 3
O3 Y1 O2 78.18(11) 4 3
O3 Y1 O2 81.04(11) . 3
O3 Y1 O2 139.80(10) 2 3
O2 Y1 O2 67.85(8) . 3
O3 Y1 O2 81.04(11) 3 2
O3 Y1 O2 139.80(10) 4 2
O3 Y1 O2 78.18(11) . 2
O3 Y1 O2 144.37(10) 2 2
O2 Y1 O2 104.23(15) . 2
O2 Y1 O2 67.85(8) 3 2
O3 Y1 O2 78.18(11) 3 4
O3 Y1 O2 144.37(10) 4 4
O3 Y1 O2 139.80(10) . 4
O3 Y1 O2 81.04(11) 2 4
O2 Y1 O2 67.85(8) . 4
O2 Y1 O2 104.23(15) 3 4
O2 Y1 O2 67.85(8) 2 4
O1 Mn1 O2 174.53(15) . .
O1 Mn1 O4 98.01(12) . .
O2 Mn1 O4 81.35(11) . .
O1 Mn1 N1 90.52(13) . .
O2 Mn1 N1 89.28(12) . .
O4 Mn1 N1 167.46(13) . .
O1 Mn1 O5 91.64(14) . .
O2 Mn1 O5 93.81(13) . .
O4 Mn1 O5 92.35(14) . .
N1 Mn1 O5 96.59(14) . .
O1 Mn1 N3 88.74(16) . .
O2 Mn1 N3 85.79(15) . .
O4 Mn1 N3 85.33(15) . .
N1 Mn1 N3 85.69(15) . .
O5 Mn1 N3 177.68(14) . .
C1 N1 O2 112.6(3) . 3
C1 N1 Mn1 130.6(3) . .
O2 N1 Mn1 116.4(2) 3 .
C9 N3 Mn1 142.1(4) . .
C12' N4 C12' 110.7(13) 2_565 15_455
C12' N4 C12' 107(2) 2_565 .
C12' N4 C12' 110.7(13) 15_455 .
C12' N4 C12' 110.7(13) 2_565 16
C12' N4 C12' 107(2) 15_455 16
C12' N4 C12' 110.7(13) . 16
C12' N4 C12 70.0(12) 2_565 15_455
C12' N4 C12 72.9(13) 15_455 15_455
C12' N4 C12 68.6(13) . 15_455
C12' N4 C12 179.2(13) 16 15_455
C12' N4 C12 68.6(13) 2_565 16
C12' N4 C12 179.2(13) 15_455 16
C12' N4 C12 70.0(12) . 16
C12' N4 C12 72.9(13) 16 16
C12 N4 C12 107.1(7) 15_455 16
C12' N4 C12 179.2(13) 2_565 .
C12' N4 C12 70.0(12) 15_455 .
C12' N4 C12 72.9(13) . .
C12' N4 C12 68.6(13) 16 .
C12 N4 C12 110.7(4) 15_455 .
C12 N4 C12 110.7(4) 16 .
C12' N4 C12 72.9(13) 2_565 2_565
C12' N4 C12 68.6(13) 15_455 2_565
C12' N4 C12 179.2(13) . 2_565
C12' N4 C12 70.0(12) 16 2_565
C12 N4 C12 110.7(4) 15_455 2_565
C12 N4 C12 110.7(4) 16 2_565
C12 N4 C12 107.1(7) . 2_565
C14 N5 C16 111.4(9) . .
C14 N5 C20 111.5(9) . .
C16 N5 C20 108.9(9) . .
C14 N5 C18 110.2(9) . .
C16 N5 C18 107.1(9) . .
C20 N5 C18 107.5(9) . .
C3 O1 Mn1 130.3(3) . .
N1 O2 Mn1 113.6(2) 4 .
N1 O2 Y1 121.6(2) 4 .
Mn1 O2 Y1 120.32(12) . .
C10 O3 Y1 140.5(3) 3 .
C1 O4 Mn1 111.7(2) 4 .
C10 O5 Mn1 124.3(3) . .
W2 O6 W2 37.2(7) 3_655 11_566
W2 O6 W2 26.1(5) 3_655 9_666
W2 O6 W2 26.1(5) 11_566 9_666
W2 O6 W2 26.1(5) 3_655 .
W2 O6 W2 26.1(5) 11_566 .
W2 O6 W2 37.2(7) 9_666 .
O7 O8 W2 76.8(15) 10_556 .
N1 C1 O4 120.3(4) . 3
N1 C1 C2 120.0(4) . .
O4 C1 C2 119.7(4) 3 .
C7 C2 C3 118.8(4) . .
C7 C2 C1 117.7(4) . .
C3 C2 C1 123.5(4) . .
O1 C3 C4 117.7(4) . .
O1 C3 C2 124.5(4) . .
C4 C3 C2 117.7(4) . .
C5 C4 C3 121.8(4) . .
C5 C4 H4 119.1 . .
C3 C4 H4 119.1 . .
C4 C5 C6 120.5(4) . .
C4 C5 H5 119.8 . .
C6 C5 H5 119.8 . .
C7 C6 C5 119.5(5) . .
C7 C6 H6 120.2 . .
C5 C6 H6 120.2 . .
C6 C7 C2 121.6(4) . .
C6 C7 H7 119.2 . .
C2 C7 H7 119.2 . .
N2 C8 W1 179.6(8) . .
N3 C9 W1 175.8(4) . .
O5 C10 O3 124.9(5) . 4
O5 C10 C11 118.6(4) . .
O3 C10 C11 116.5(5) 4 .
N4 C12 C13 114.2(7) . .
N4 C12 H12A 108.7 . .
C13 C12 H12A 108.7 . .
N4 C12 H12B 108.7 . .
C13 C12 H12B 108.7 . .
H12A C12 H12B 107.6 . .
N4 C12 H13D 152.2 . .
C13 C12 H13D 38.0 . .
H12A C12 H13D 87.3 . .
H12B C12 H13D 86.6 . .
N4 C12' C13 107(2) . .
N4 C12' H12C 110.3 . .
C13 C12' H12C 110.3 . .
N4 C12' H12D 110.3 . .
C13 C12' H12D 110.3 . .
H12C C12' H12D 108.5 . .
C12 C13 C12' 65.6(11) . .
C12 C13 H13A 109.5 . .
C12' C13 H13A 62.8 . .
C12 C13 H13B 109.5 . .
C12' C13 H13B 166.3 . .
H13A C13 H13B 109.5 . .
C12 C13 H13C 109.5 . .
C12' C13 H13C 84.2 . .
H13A C13 H13C 109.5 . .
H13B C13 H13C 109.5 . .
C12 C13 H13D 44.4 . .
C12' C13 H13D 110.0 . .
H13A C13 H13D 133.8 . .
H13B C13 H13D 66.2 . .
H13C C13 H13D 115.2 . .
C12 C13 H13E 123.5 . .
C12' C13 H13E 108.7 . .
H13A C13 H13E 116.4 . .
H13B C13 H13E 84.8 . .
H13C C13 H13E 24.9 . .
H13D C13 H13E 109.1 . .
C12 C13 H13F 126.1 . .
C12' C13 H13F 108.3 . .
H13A C13 H13F 46.1 . .
H13B C13 H13F 63.4 . .
H13C C13 H13F 123.5 . .
H13D C13 H13F 111.3 . .
H13E C13 H13F 109.4 . .
N5 C14 C15 114.2(11) . .
N5 C14 H14A 108.7 . .
C15 C14 H14A 108.7 . .
N5 C14 H14B 108.7 . .
C15 C14 H14B 108.7 . .
H14A C14 H14B 107.6 . .
C14 C15 H15A 109.5 . .
C14 C15 H15B 109.5 . .
H15A C15 H15B 109.5 . .
C14 C15 H15C 109.5 . .
H15A C15 H15C 109.5 . .
H15B C15 H15C 109.5 . .
N5 C16 C17 117.7(12) . .
N5 C16 H16A 110.6 . .
C17 C16 H16A 110.8 . .
N5 C16 H16B 105.0 . .
C17 C16 H16B 104.5 . .
H16A C16 H16B 107.4 . .
C16 C17 H17A 109.5 . .
C16 C17 H17B 109.5 . .
H17A C17 H17B 109.5 . .
C16 C17 H17C 109.5 . .
H17A C17 H17C 109.5 . .
H17B C17 H17C 109.5 . .
N5 C18 C19 116.0(12) . .
N5 C18 H18A 107.9 . .
C19 C18 H18A 107.6 . .
N5 C18 H18B 107.1 . .
C19 C18 H18B 110.3 . .
H18A C18 H18B 107.6 . .
C18 C19 H19A 109.5 . .
C18 C19 H19B 109.5 . .
H19A C19 H19B 109.5 . .
C18 C19 H19C 109.5 . .
H19A C19 H19C 109.5 . .
H19B C19 H19C 109.5 . .
N5 C20 C21 108.8(12) . .
N5 C20 H20A 109.9 . .
C21 C20 H20A 109.9 . .
N5 C20 H20B 109.9 . .
C21 C20 H20B 109.9 . .
H20A C20 H20B 108.3 . .
C20 C21 H21A 109.5 . .
C20 C21 H21B 109.5 . .
H21A C21 H21B 109.5 . .
C20 C21 H21C 109.5 . .
H21A C21 H21C 109.5 . .
H21B C21 H21C 109.5 . .
N6 C22 C23 180.000(3) . .
C22 C23 H23A 109.5 . .
C22 C23 H23B 109.5 . .
H23A C23 H23B 109.5 . .
C22 C23 H23C 109.5 . .
H23A C23 H23C 109.5 . .
H23B C23 H23C 109.5 . .

loop_
_geom_bond_atom_site_label_1
_geom_bond_atom_site_label_2
_geom_bond_distance
_geom_bond_site_symmetry_2
W1 C9 2.147(5) 2
W1 C9 2.147(5) 3
W1 C9 2.147(5) 4
W1 C9 2.147(5) .
W1 C8 2.177(6) .
W1 C8 2.177(6) 3
W1 C8 2.177(6) 2
W1 C8 2.177(6) 4
W2 W2 0.931(4) 11_566
W2 W2 0.931(4) 3_655
W2 W2 1.317(5) 9_666
W2 O6 2.06(3) 9_666
W2 O6 2.06(3) .
W2 O8 2.09(3) .
W2 O7 2.43(4) .
W2 O7 2.43(4) 10_556
Y1 O3 2.286(3) 3
Y1 O3 2.286(3) 4
Y1 O3 2.286(3) .
Y1 O3 2.286(3) 2
Y1 O2 2.383(3) .
Y1 O2 2.383(3) 3
Y1 O2 2.383(3) 2
Y1 O2 2.383(3) 4
Mn1 O1 1.860(3) .
Mn1 O2 1.899(3) .
Mn1 O4 1.957(3) .
Mn1 N1 1.979(3) .
Mn1 O5 2.165(4) .
Mn1 N3 2.456(5) .
N1 C1 1.307(5) .
N1 O2 1.408(4) 3
N2 C8 1.137(8) .
N3 C9 1.141(7) .
N4 C12' 1.45(3) 2_565
N4 C12' 1.45(3) 15_455
N4 C12' 1.45(3) .
N4 C12' 1.45(3) 16
N4 C12 1.501(8) 15_455
N4 C12 1.501(8) 16
N4 C12 1.501(8) .
N4 C12 1.501(8) 2_565
N5 C14 1.449(9) .
N5 C16 1.461(9) .
N5 C20 1.476(9) .
N5 C18 1.477(9) .
N6 C22 1.107(18) .
O1 C3 1.317(5) .
O2 N1 1.408(4) 4
O3 C10 1.252(5) 3
O4 C1 1.307(5) 4
O5 C10 1.246(6) .
O6 W2 2.06(3) 3_655
O6 W2 2.06(3) 11_566
O6 W2 2.06(3) 9_666
O8 O7 1.81(3) 10_556
C1 O4 1.307(5) 3
C1 C2 1.458(6) .
C2 C7 1.413(6) .
C2 C3 1.423(6) .
C3 C4 1.413(6) .
C4 C5 1.379(7) .
C4 H4 0.9300 .
C5 C6 1.382(7) .
C5 H5 0.9300 .
C6 C7 1.380(7) .
C6 H6 0.9300 .
C7 H7 0.9300 .
C10 O3 1.252(5) 4
C10 C11 1.490(7) .
C11 H11A 0.9600 .
C11 H11B 0.9600 .
C11 H11C 0.9600 .
C12 C13 1.530(11) .
C12 H12A 0.9700 .
C12 H12B 0.9700 .
C12 H13D 1.0796 .
C12' C13 1.70(3) .
C12' H12C 0.9700 .
C12' H12D 0.9700 .
C13 H13A 0.9600 .
C13 H13B 0.9600 .
C13 H13C 0.9600 .
C13 H13D 0.9509 .
C13 H13E 0.9733 .
C13 H13F 0.9474 .
C14 C15 1.504(9) .
C14 H14A 0.9700 .
C14 H14B 0.9700 .
C15 H15A 0.9600 .
C15 H15B 0.9600 .
C15 H15C 0.9600 .
C16 C17 1.499(9) .
C16 H16A 0.9700 .
C16 H16B 0.9700 .
C17 H17A 0.9600 .
C17 H17B 0.9600 .
C17 H17C 0.9600 .
C18 C19 1.520(10) .
C18 H18A 0.9700 .
C18 H18B 0.9700 .
C19 H19A 0.9600 .
C19 H19B 0.9600 .
C19 H19C 0.9600 .
C20 C21 1.522(10) .
C20 H20A 0.9700 .
C20 H20B 0.9700 .
C21 H21A 0.9600 .
C21 H21B 0.9600 .
C21 H21C 0.9600 .
C22 C23 1.38(2) .
C23 H23A 0.9600 .
C23 H23B 0.9600 .
C23 H23C 0.9600 .

loop_
_geom_torsion_atom_site_label_1
_geom_torsion_atom_site_label_2
_geom_torsion_atom_site_label_3
_geom_torsion_atom_site_label_4
_geom_torsion
_geom_torsion_site_symmetry_1
_geom_torsion_site_symmetry_4
O1 Mn1 N1 C1 -4.1(4) . .
O2 Mn1 N1 C1 170.5(4) . .
O4 Mn1 N1 C1 129.0(6) . .
O5 Mn1 N1 C1 -95.8(4) . .
N3 Mn1 N1 C1 84.6(4) . .
O1 Mn1 N1 O2 -176.4(3) . 3
O2 Mn1 N1 O2 -1.9(2) . 3
O4 Mn1 N1 O2 -43.3(8) . 3
O5 Mn1 N1 O2 91.9(3) . 3
N3 Mn1 N1 O2 -87.7(3) . 3
O1 Mn1 N3 C9 147.6(7) . .
O2 Mn1 N3 C9 -32.6(7) . .
O4 Mn1 N3 C9 -114.2(7) . .
N1 Mn1 N3 C9 57.0(7) . .
O5 Mn1 N3 C9 -113(3) . .
O2 Mn1 O1 C3 -91.3(13) . .
O4 Mn1 O1 C3 -174.2(4) . .
N1 Mn1 O1 C3 -3.4(4) . .
O5 Mn1 O1 C3 93.2(4) . .
N3 Mn1 O1 C3 -89.1(4) . .
O1 Mn1 O2 N1 -77.8(13) . 4
O4 Mn1 O2 N1 5.8(2) . 4
N1 Mn1 O2 N1 -165.8(3) . 4
O5 Mn1 O2 N1 97.6(3) . 4
N3 Mn1 O2 N1 -80.1(3) . 4
O1 Mn1 O2 Y1 125.7(12) . .
O4 Mn1 O2 Y1 -150.65(18) . .
N1 Mn1 O2 Y1 37.71(17) . .
O5 Mn1 O2 Y1 -58.85(17) . .
N3 Mn1 O2 Y1 123.44(18) . .
O3 Y1 O2 N1 9.4(3) 3 4
O3 Y1 O2 N1 -118.4(3) 4 4
O3 Y1 O2 N1 -168.2(2) . 4
O3 Y1 O2 N1 -41.2(3) 2 4
O2 Y1 O2 N1 160.8(2) 3 4
O2 Y1 O2 N1 102.3(3) 2 4
O2 Y1 O2 N1 43.9(3) 4 4
O3 Y1 O2 Mn1 163.98(15) 3 .
O3 Y1 O2 Mn1 36.16(16) 4 .
O3 Y1 O2 Mn1 -13.6(3) . .
O3 Y1 O2 Mn1 113.43(17) 2 .
O2 Y1 O2 Mn1 -44.7(2) 3 .
O2 Y1 O2 Mn1 -103.10(16) 2 .
O2 Y1 O2 Mn1 -161.54(13) 4 .
O3 Y1 O3 C10 176.3(5) 3 3
O3 Y1 O3 C10 -56.3(6) 4 3
O3 Y1 O3 C10 -120.0(5) 2 3
O2 Y1 O3 C10 -5.3(6) . 3
O2 Y1 O3 C10 23.6(5) 3 3
O2 Y1 O3 C10 92.7(5) 2 3
O2 Y1 O3 C10 125.1(5) 4 3
O1 Mn1 O4 C1 168.3(3) . 4
O2 Mn1 O4 C1 -6.2(3) . 4
N1 Mn1 O4 C1 35.8(8) . 4
O5 Mn1 O4 C1 -99.7(3) . 4
N3 Mn1 O4 C1 80.2(3) . 4
O1 Mn1 O5 C10 -131.6(4) . .
O2 Mn1 O5 C10 48.8(4) . .
O4 Mn1 O5 C10 130.3(4) . .
N1 Mn1 O5 C10 -40.9(4) . .
N3 Mn1 O5 C10 129(4) . .
W2 W2 O6 W2 -93.08(12) 11_566 3_655
W2 W2 O6 W2 -46.54(6) 9_666 3_655
O6 W2 O6 W2 -46.54(6) 9_666 3_655
O8 W2 O6 W2 138.4(17) . 3_655
O7 W2 O6 W2 102(2) . 3_655
O7 W2 O6 W2 115.2(14) 10_556 3_655
W2 W2 O6 W2 93.08(11) 3_655 11_566
W2 W2 O6 W2 46.54(6) 9_666 11_566
O6 W2 O6 W2 46.54(6) 9_666 11_566
O8 W2 O6 W2 -128.5(17) . 11_566
O7 W2 O6 W2 -165(2) . 11_566
O7 W2 O6 W2 -151.8(14) 10_556 11_566
W2 W2 O6 W2 -46.54(6) 11_566 9_666
W2 W2 O6 W2 46.54(6) 3_655 9_666
O6 W2 O6 W2 0.0 9_666 9_666
O8 W2 O6 W2 -175.0(17) . 9_666
O7 W2 O6 W2 149(2) . 9_666
O7 W2 O6 W2 161.7(14) 10_556 9_666
W2 W2 O8 O7 -118.9(12) 11_566 10_556
W2 W2 O8 O7 61.1(12) 3_655 10_556
W2 W2 O8 O7 -118.9(12) 9_666 10_556
O6 W2 O8 O7 152.7(12) 9_666 10_556
O6 W2 O8 O7 -30.5(14) . 10_556
O7 W2 O8 O7 122(2) . 10_556
O2 N1 C1 O4 -0.9(6) 3 3
Mn1 N1 C1 O4 -173.4(3) . 3
O2 N1 C1 C2 -178.8(4) 3 .
Mn1 N1 C1 C2 8.6(6) . .
N1 C1 C2 C7 173.1(4) . .
O4 C1 C2 C7 -4.8(7) 3 .
N1 C1 C2 C3 -6.2(7) . .
O4 C1 C2 C3 175.8(4) 3 .
Mn1 O1 C3 C4 -172.4(4) . .
Mn1 O1 C3 C2 5.9(7) . .
C7 C2 C3 O1 179.8(5) . .
C1 C2 C3 O1 -0.9(8) . .
C7 C2 C3 C4 -2.0(7) . .
C1 C2 C3 C4 177.4(5) . .
O1 C3 C4 C5 179.4(5) . .
C2 C3 C4 C5 1.0(8) . .
C3 C4 C5 C6 0.1(9) . .
C4 C5 C6 C7 -0.2(10) . .
C5 C6 C7 C2 -0.8(9) . .
C3 C2 C7 C6 1.9(8) . .
C1 C2 C7 C6 -177.5(5) . .
C9 W1 C8 N2 46(100) 2 .
C9 W1 C8 N2 84(100) 3 .
C9 W1 C8 N2 -165(100) 4 .
C9 W1 C8 N2 158(100) . .
C8 W1 C8 N2 2(100) 3 .
C8 W1 C8 N2 -60(100) 2 .
C8 W1 C8 N2 -122(100) 4 .
Mn1 N3 C9 W1 1(7) . .
C9 W1 C9 N3 2(6) 2 .
C9 W1 C9 N3 -59(6) 3 .
C9 W1 C9 N3 63(6) 4 .
C8 W1 C9 N3 -140(6) . .
C8 W1 C9 N3 -97(6) 3 .
C8 W1 C9 N3 102(6) 2 .
C8 W1 C9 N3 145(6) 4 .
Mn1 O5 C10 O3 -4.9(6) . 4
Mn1 O5 C10 C11 174.9(4) . .
C12' N4 C12 C13 -91(91) 2_565 .
C12' N4 C12 C13 121.5(15) 15_455 .
C12' N4 C12 C13 1.2(14) . .
C12' N4 C12 C13 -120.0(15) 16 .
C12 N4 C12 C13 59.6(8) 15_455 .
C12 N4 C12 C13 -59.0(8) 16 .
C12 N4 C12 C13 -179.7(8) 2_565 .
C12' N4 C12' C13 178(2) 2_565 .
C12' N4 C12' C13 -61(2) 15_455 .
C12' N4 C12' C13 57(2) 16 .
C12 N4 C12' C13 -122.1(18) 15_455 .
C12 N4 C12' C13 119.3(18) 16 .
C12 N4 C12' C13 -1.0(12) . .
C12 N4 C12' C13 -90(91) 2_565 .
N4 C12 C13 C12' -1.0(12) . .
N4 C12' C13 C12 1.0(12) . .
C16 N5 C14 C15 170.2(15) . .
C20 N5 C14 C15 48.3(18) . .
C18 N5 C14 C15 -71.1(17) . .
C14 N5 C16 C17 -36(2) . .
C20 N5 C16 C17 88(2) . .
C18 N5 C16 C17 -156.4(19) . .
C14 N5 C18 C19 -36(2) . .
C16 N5 C18 C19 85(2) . .
C20 N5 C18 C19 -158(2) . .
C14 N5 C20 C21 151.8(18) . .
C16 N5 C20 C21 28(2) . .
C18 N5 C20 C21 -87.3(19) . .

loop_
_platon_squeeze_void_nr
_platon_squeeze_void_average_x
_platon_squeeze_void_average_y
_platon_squeeze_void_average_z
_platon_squeeze_void_volume
_platon_squeeze_void_count_electrons
1 -0.101 0.485 0.000 829 57
2 -0.006 0.556 0.500 829 57
